data_4507831
loop_
_publ_author_name
'Zhang, Han'
'Zhuang, Gui-Lin'
'Kong, Xiang-Jian'
'Ren, Yan-Ping'
'Long, La-Sheng'
'Huang, Rong-Bin'
'Zheng, Lan-Sun'

_publ_section_title
;
 Synthesis, Structures, and Magnetic Properties of Three Decanuclear
 Ln2Cu8Clusters of Alkylsulfonate
;
_journal_issue 6
_journal_name_full 'Crystal Growth &amp; Design'
_journal_page_first 2493
_journal_paper_doi 10.1021/cg400206s
_journal_volume 13
_journal_year 2013
_chemical_formula_sum 'C28 H102 Cl2 Cu8 Dy2 N4 O63 S4'
_chemical_formula_weight 2535.60
_chemical_name_systematic
; 
 ? 
;
_space_group_IT_number 14
_symmetry_cell_setting monoclinic
_symmetry_space_group_name_Hall '-P 2ybc'
_symmetry_space_group_name_H-M 'P 1 21/c 1'
_atom_sites_solution_hydrogens geom
_atom_sites_solution_primary direct
_atom_sites_solution_secondary difmap
_audit_creation_method SHELXL-97
_cell_angle_alpha 90.00
_cell_angle_beta 109.51(3)
_cell_angle_gamma 90.00
_cell_formula_units_Z 2
_cell_length_a 16.119(3)
_cell_length_b 13.126(3)
_cell_length_c 19.973(4)
_cell_measurement_reflns_used 20344
_cell_measurement_temperature 173(2)
_cell_measurement_theta_max 55.12
_cell_measurement_theta_min 6.14
_cell_volume 3983.2(16)
_computing_cell_refinement RAPID-AUTO
_computing_data_collection 'RAPID-AUTO (Rigaku Corporation, 1998)'
_computing_data_reduction 'CrystalStructure (Rigaku/MSC and Rigaku Corporation, 2002)'
_computing_molecular_graphics 'SHELXL-97 (Sheldrick, 1997)'
_computing_publication_material 'SHELXL-97 (Sheldrick, 1997)'
_computing_structure_refinement 'SHELXL-97 (Sheldrick, 1997)'
_computing_structure_solution 'SHELXS-97 (Sheldrick, 1997)'
_diffrn_ambient_temperature 173(2)
_diffrn_measured_fraction_theta_full 0.989
_diffrn_measured_fraction_theta_max 0.989
_diffrn_measurement_device_type 'Rigaku RAXIS-RAPID'
_diffrn_measurement_method '\w scan'
_diffrn_radiation_monochromator graphite
_diffrn_radiation_source 'fine-focus sealed tube'
_diffrn_radiation_type MoK\a
_diffrn_radiation_wavelength 0.71073
_diffrn_reflns_av_R_equivalents 0.1144
_diffrn_reflns_av_sigmaI/netI 0.0914
_diffrn_reflns_limit_h_max 19
_diffrn_reflns_limit_h_min -19
_diffrn_reflns_limit_k_max 15
_diffrn_reflns_limit_k_min -15
_diffrn_reflns_limit_l_max 23
_diffrn_reflns_limit_l_min -23
_diffrn_reflns_number 29819
_diffrn_reflns_theta_full 25.00
_diffrn_reflns_theta_max 25.00
_diffrn_reflns_theta_min 3.10
_exptl_absorpt_coefficient_mu 4.229
_exptl_absorpt_correction_T_max 0.4851
_exptl_absorpt_correction_T_min 0.4060
_exptl_absorpt_correction_type multi-scan
_exptl_absorpt_process_details 'ABSCOR (Higashi, 1995)'
_exptl_crystal_colour blue
_exptl_crystal_density_diffrn 2.114
_exptl_crystal_density_method 'not measured'
_exptl_crystal_description block
_exptl_crystal_F_000 2528
_exptl_crystal_size_max 0.26
_exptl_crystal_size_mid 0.24
_exptl_crystal_size_min 0.20
_refine_diff_density_max 1.523
_refine_diff_density_min -1.217
_refine_diff_density_rms 0.212
_refine_ls_extinction_coef 0.00226(16)
_refine_ls_extinction_expression Fc^*^=kFc[1+0.001xFc^2^\l^3^/sin(2\q)]^-1/4^
_refine_ls_extinction_method SHELXL
_refine_ls_goodness_of_fit_ref 1.083
_refine_ls_hydrogen_treatment constr
_refine_ls_matrix_type full
_refine_ls_number_parameters 587
_refine_ls_number_reflns 6940
_refine_ls_number_restraints 140
_refine_ls_restrained_S_all 1.075
_refine_ls_R_factor_all 0.0977
_refine_ls_R_factor_gt 0.0708
_refine_ls_shift/su_max 0.099
_refine_ls_shift/su_mean 0.004
_refine_ls_structure_factor_coef Fsqd
_refine_ls_weighting_details 'calc w=1/[\s^2^(Fo^2^)+(0.0924P)^2^+24.4605P] where P=(Fo^2^+2Fc^2^)/3'
_refine_ls_weighting_scheme calc
_refine_ls_wR_factor_gt 0.1777
_refine_ls_wR_factor_ref 0.2048
_reflns_number_gt 4919
_reflns_number_total 6940
_reflns_threshold_expression >2sigma(I)
_cod_data_source_file cg400206s_si_004.cif
_cod_data_source_block complex3
_cod_original_cell_volume 3983.3(14)
_cod_original_sg_symbol_H-M P2(1)/c
_cod_database_code 4507831

loop_
_symmetry_equiv_pos_as_xyz
'x, y, z'
'-x, y+1/2, -z+1/2'
'-x, -y, -z'
'x, -y-1/2, z-1/2'

loop_
_atom_site_label
_atom_site_type_symbol
_atom_site_fract_x
_atom_site_fract_y
_atom_site_fract_z
_atom_site_U_iso_or_equiv
_atom_site_adp_type
_atom_site_occupancy
_atom_site_symmetry_multiplicity
_atom_site_calc_flag
_atom_site_refinement_flags
_atom_site_disorder_assembly
_atom_site_disorder_group
Dy1 Dy 0.45972(2) 1.66127(3) -0.359472(18) 0.03913(11) Uani 1 1 d . . .
Cu1 Cu 0.38300(6) 1.41763(7) -0.39283(4) 0.0374(2) Uani 1 1 d . . .
Cu2 Cu 0.23927(6) 1.36663(8) -0.34321(5) 0.0393(2) Uani 1 1 d . A .
Cu3 Cu 0.34541(6) 1.53641(8) -0.26479(5) 0.0405(3) Uani 1 1 d . . .
Cu4 Cu 0.08140(6) 1.46259(9) -0.44932(5) 0.0521(3) Uani 1 1 d . . .
S1 S 0.42376(13) 1.70150(16) -0.55037(10) 0.0440(5) Uani 1 1 d . . .
S2 S 0.34661(17) 1.8884(2) -0.35711(17) 0.0739(8) Uani 1 1 d . . .
O1 O 0.3044(3) 1.4023(4) -0.2453(2) 0.0393(14) Uani 1 1 d . . .
O1W O 0.5819(3) 1.7706(5) -0.3459(3) 0.0526(16) Uani 1 1 d . . .
O2W O 0.5316(4) 1.6872(5) -0.2375(3) 0.0567(17) Uani 1 1 d . . .
O3W O 0.5831(4) 1.5514(5) -0.3484(3) 0.0584(17) Uani 1 1 d . . .
O4W O 0.4612(3) 1.5721(4) -0.1522(3) 0.0495(16) Uani 1 1 d . . .
O5W O 0.5848(5) 0.4869(5) -0.0149(4) 0.087(2) Uani 1 1 d . . .
O6W O 0.1302(14) 1.5083(18) -0.0001(11) 0.1341(8) Uani 0.50 1 d PU . .
O7W O 0.003(2) 1.401(3) -0.0975(18) 0.2233(8) Uani 0.50 1 d PU . .
O8W O 0.011(2) 1.270(3) -0.2346(19) 0.2352(8) Uani 0.50 1 d PU . .
O2 O 0.1513(3) 1.4677(5) -0.3501(3) 0.0481(16) Uani 1 1 d . . .
O3 O 0.2126(5) 1.5641(7) -0.1043(4) 0.095(3) Uani 1 1 d . . .
O4 O 0.3427(3) 1.6643(4) -0.3133(3) 0.0390(13) Uani 1 1 d . . .
O5 O 0.3870(4) 1.8160(5) -0.3931(4) 0.085(2) Uani 1 1 d . . .
O6 O 0.4071(6) 1.9244(8) -0.2897(6) 0.134(4) Uani 1 1 d . . .
O7 O 0.3043(5) 1.9686(5) -0.4073(5) 0.097(2) Uani 1 1 d . . .
O8 O 0.1784(3) 1.3757(4) -0.4439(3) 0.0463(15) Uani 1 1 d . . .
O9 O 0.3429(3) 1.2965(4) -0.3562(2) 0.0404(14) Uani 1 1 d . . .
O10 O 0.3603(3) 1.1697(4) -0.5437(3) 0.0483(16) Uani 1 1 d . . .
O11 O 0.3824(3) 1.5443(4) -0.4409(3) 0.0436(15) Uani 1 1 d . . .
O12 O 0.4701(4) 1.6539(5) -0.5951(3) 0.0535(17) Uani 1 1 d . . .
O13 O 0.4775(4) 1.7010(5) -0.4749(3) 0.0545(17) Uani 1 1 d . . .
O14 O 0.3917(4) 1.8038(4) -0.5759(3) 0.0531(17) Uani 1 1 d . . .
O15 O 0.4334(3) 1.4935(4) -0.3057(3) 0.0389(14) Uani 1 1 d . . .
H15A H 0.4874 1.4622 -0.2711 0.047 Uiso 1 1 calc R . .
O16 O 0.0168(4) 1.4519(5) -0.5501(3) 0.0599(19) Uani 1 1 d . . .
H16A H 0.0292 1.4164 -0.5871 0.072 Uiso 1 1 calc R . .
O17 O 0.1631(4) 1.2221(6) -0.3254(4) 0.083(2) Uani 1 1 d D . .
C1 C 0.3203(5) 1.2211(6) -0.4106(4) 0.043(2) Uani 1 1 d . . .
H1A H 0.2801 1.1708 -0.4007 0.051 Uiso 1 1 calc R . .
H1B H 0.3743 1.1846 -0.4100 0.051 Uiso 1 1 calc R . .
C2 C 0.2756(5) 1.2671(5) -0.4848(4) 0.0344(18) Uani 1 1 d . . .
C3 C 0.2740(5) 1.1907(7) -0.5426(4) 0.045(2) Uani 1 1 d . . .
H3A H 0.2465 1.1266 -0.5344 0.055 Uiso 1 1 calc R . .
H3B H 0.2376 1.2182 -0.5894 0.055 Uiso 1 1 calc R . .
C4 C 0.1831(5) 1.3008(6) -0.4947(4) 0.041(2) Uani 1 1 d . . .
H4A H 0.1566 1.3293 -0.5431 0.049 Uiso 1 1 calc R . .
H4B H 0.1479 1.2407 -0.4909 0.049 Uiso 1 1 calc R . .
C5 C 0.2962(5) 1.4408(6) -0.5378(4) 0.042(2) Uani 1 1 d . . .
H5A H 0.2390 1.4633 -0.5348 0.050 Uiso 1 1 calc R . .
H5B H 0.2877 1.4195 -0.5872 0.050 Uiso 1 1 calc R . .
C6 C 0.3647(6) 1.5260(7) -0.5145(4) 0.048(2) Uani 1 1 d . . .
H6A H 0.4202 1.5024 -0.5216 0.057 Uiso 1 1 calc R . .
C7 C 0.3341(5) 1.6268(6) -0.5572(4) 0.045(2) Uani 1 1 d . . .
H7A H 0.2934 1.6639 -0.5382 0.054 Uiso 1 1 calc R . .
H7B H 0.3024 1.6107 -0.6077 0.054 Uiso 1 1 calc R . .
C8 C 0.2498(5) 1.4181(7) -0.2025(4) 0.046(2) Uani 1 1 d . . .
H8A H 0.2876 1.4242 -0.1521 0.055 Uiso 1 1 calc R . .
H8B H 0.2113 1.3580 -0.2067 0.055 Uiso 1 1 calc R . .
C9 C 0.1917(5) 1.5152(7) -0.2245(4) 0.043(2) Uani 1 1 d . . .
C10 C 0.1492(6) 1.5397(8) -0.1681(4) 0.064(3) Uani 1 1 d . . .
H10A H 0.1081 1.5976 -0.1844 0.077 Uiso 1 1 calc R . .
H10B H 0.1152 1.4801 -0.1616 0.077 Uiso 1 1 calc R . .
C11 C 0.1196(5) 1.4980(7) -0.2932(4) 0.050(2) Uani 1 1 d . . .
H11A H 0.0798 1.4443 -0.2865 0.060 Uiso 1 1 calc R . .
H11B H 0.0848 1.5614 -0.3071 0.060 Uiso 1 1 calc R . .
C12 C 0.2219(6) 1.6874(7) -0.2720(5) 0.056(3) Uani 1 1 d . . .
H12A H 0.1978 1.7360 -0.2453 0.067 Uiso 1 1 calc R . .
H12B H 0.1743 1.6689 -0.3163 0.067 Uiso 1 1 calc R . .
C13 C 0.2960(5) 1.7354(7) -0.2891(5) 0.051(2) Uani 1 1 d . . .
H13A H 0.3374 1.7638 -0.2437 0.061 Uiso 1 1 calc R . .
C14 C 0.2643(6) 1.8225(7) -0.3385(5) 0.060(3) Uani 1 1 d . . .
H14A H 0.2322 1.8704 -0.3177 0.072 Uiso 1 1 calc R . .
H14B H 0.2221 1.7967 -0.3836 0.072 Uiso 1 1 calc R . .
N1 N 0.2547(4) 1.5946(6) -0.2285(3) 0.051(2) Uani 1 1 d . . .
H1C H 0.2838 1.6164 -0.1823 0.061 Uiso 1 1 calc R . .
N2 N 0.3331(4) 1.3576(4) -0.4881(3) 0.0365(16) Uani 1 1 d . . .
H2A H 0.3802 1.3316 -0.4997 0.044 Uiso 1 1 calc R . .
Cl1 Cl 0.1767(7) 1.1373(9) -0.2738(6) 0.2294(8) Uani 0.50 1 d PDU A 1
O18 O 0.2568(10) 1.0673(14) -0.2616(11) 0.1282(8) Uani 0.50 1 d PDU A 1
O19 O 0.138(3) 1.059(2) -0.3262(16) 0.3203(8) Uani 0.50 1 d PDU A 1
O20 O 0.1309(15) 1.157(3) -0.2212(12) 0.2242(8) Uani 0.50 1 d PDU A 1
Cl1' Cl 0.1346(4) 1.0206(6) -0.2230(4) 0.1145(8) Uani 0.50 1 d PDU B 2
O21 O 0.0687(8) 1.0448(12) -0.2890(6) 0.1398(8) Uani 0.50 1 d PDU B 2
O22 O 0.1489(10) 0.9124(7) -0.2204(9) 0.1428(8) Uani 0.50 1 d PDU B 2
O23 O 0.1058(9) 1.0469(14) -0.1641(6) 0.1927(8) Uani 0.50 1 d PDU B 2
O24 O 0.2177(7) 1.0686(12) -0.2164(9) 0.1636(6) Uani 0.50 1 d PDU B 2
O12W O 0.1709(10) 1.6272(12) -0.4685(8) 0.0829(8) Uani 0.50 1 d PU . .
O10W O 0.1274(14) 1.4504(18) 0.0665(12) 0.1392(8) Uani 0.50 1 d PU . .
O14W O -0.1044(16) 1.084(2) 0.1081(13) 0.1524(8) Uani 0.50 1 d PU . .
O9W' O -0.0114(17) 1.252(2) -0.1189(14) 0.1588(8) Uani 0.50 1 d PU . .
O9W O -0.0475(12) 1.2422(15) -0.0641(10) 0.1105(8) Uani 0.50 1 d PU . .
O15W O -0.0937(9) 1.2226(11) 0.0540(8) 0.1762(8) Uani 1 1 d U C 1
O13W O 0.0011(12) 1.2108(15) 0.0795(10) 0.1085(8) Uani 0.50 1 d PU D 2
O11W O -0.1287(17) 1.228(2) 0.1066(14) 0.1643(8) Uani 0.50 1 d PU E 2

loop_
_atom_site_aniso_label
_atom_site_aniso_U_11
_atom_site_aniso_U_22
_atom_site_aniso_U_33
_atom_site_aniso_U_23
_atom_site_aniso_U_13
_atom_site_aniso_U_12
Dy1 0.03328(19) 0.0416(2) 0.03367(18) -0.00475(15) -0.00060(15) -0.00286(16)
Cu1 0.0349(5) 0.0393(5) 0.0283(4) -0.0010(4) -0.0022(4) -0.0014(4)
Cu2 0.0301(4) 0.0478(5) 0.0315(4) 0.0029(4) -0.0011(4) 0.0042(4)
Cu3 0.0338(4) 0.0473(6) 0.0331(4) -0.0013(4) 0.0016(4) 0.0038(4)
Cu4 0.0386(5) 0.0729(7) 0.0336(5) 0.0012(5) -0.0028(4) 0.0191(5)
S1 0.0386(10) 0.0448(11) 0.0374(10) 0.0031(9) -0.0020(8) -0.0005(9)
S2 0.0575(13) 0.0504(15) 0.111(2) 0.0041(14) 0.0248(14) -0.0008(12)
O1 0.030(2) 0.056(3) 0.028(2) 0.004(2) 0.004(2) 0.013(2)
O1W 0.042(3) 0.061(4) 0.047(3) -0.016(3) 0.004(2) -0.022(3)
O2W 0.052(3) 0.068(4) 0.042(3) -0.008(3) 0.005(3) -0.011(3)
O3W 0.049(3) 0.065(4) 0.064(3) -0.002(3) 0.021(3) 0.016(3)
O4W 0.043(3) 0.059(4) 0.036(3) -0.010(3) -0.001(2) -0.003(3)
O5W 0.125(6) 0.057(4) 0.087(5) -0.016(4) 0.044(4) -0.024(4)
O6W 0.1341(10) 0.1341(10) 0.1341(11) -0.0001(7) 0.0448(7) 0.0001(7)
O7W 0.2233(10) 0.2233(10) 0.2234(11) 0.0001(7) 0.0746(7) 0.0000(7)
O8W 0.2352(10) 0.2351(10) 0.2353(11) 0.0000(7) 0.0785(7) -0.0001(7)
O2 0.033(3) 0.069(4) 0.032(3) -0.002(3) -0.002(2) 0.007(3)
O3 0.090(5) 0.125(7) 0.067(4) -0.011(4) 0.022(4) -0.014(5)
O4 0.029(2) 0.046(3) 0.042(3) -0.002(2) 0.012(2) 0.006(2)
O5 0.083(4) 0.041(3) 0.152(6) 0.034(4) 0.067(4) 0.022(3)
O6 0.093(6) 0.139(8) 0.139(8) -0.027(6) -0.001(6) -0.073(5)
O7 0.098(4) 0.055(4) 0.162(6) 0.039(4) 0.075(4) 0.023(4)
O8 0.036(3) 0.061(3) 0.028(2) 0.001(2) -0.008(2) 0.013(3)
O9 0.035(3) 0.045(3) 0.032(2) -0.005(2) -0.001(2) 0.001(2)
O10 0.040(3) 0.064(4) 0.036(3) -0.013(2) 0.006(2) -0.003(3)
O11 0.047(3) 0.041(3) 0.031(2) -0.008(2) -0.003(2) -0.012(3)
O12 0.047(3) 0.063(4) 0.048(3) 0.003(3) 0.013(3) 0.003(3)
O13 0.048(3) 0.067(4) 0.032(3) 0.008(3) -0.008(2) -0.018(3)
O14 0.048(3) 0.043(3) 0.059(3) 0.015(3) 0.005(3) 0.004(3)
O15 0.034(3) 0.032(3) 0.041(3) 0.001(2) -0.001(2) 0.003(2)
O16 0.040(3) 0.085(4) 0.036(3) -0.009(3) -0.012(3) 0.022(3)
O17 0.065(4) 0.081(5) 0.098(5) 0.032(4) 0.022(4) -0.002(4)
C1 0.045(4) 0.035(4) 0.042(4) -0.002(3) 0.007(3) -0.003(4)
C2 0.033(4) 0.026(3) 0.038(4) -0.003(3) 0.003(3) 0.002(3)
C3 0.038(4) 0.056(5) 0.038(4) -0.012(4) 0.006(3) -0.007(4)
C4 0.035(4) 0.042(4) 0.039(4) 0.000(3) 0.005(3) 0.001(4)
C5 0.041(4) 0.042(4) 0.033(4) -0.002(3) 0.002(3) -0.011(4)
C6 0.048(4) 0.060(5) 0.027(3) -0.002(4) 0.001(3) -0.004(4)
C7 0.041(4) 0.046(5) 0.032(4) 0.010(3) -0.009(3) -0.006(4)
C8 0.035(4) 0.056(5) 0.037(4) 0.000(4) -0.001(3) 0.005(4)
C9 0.042(4) 0.056(5) 0.029(3) -0.007(3) 0.010(3) 0.004(4)
C10 0.068(5) 0.084(7) 0.038(4) -0.001(4) 0.017(4) 0.024(5)
C11 0.034(4) 0.065(6) 0.042(4) -0.003(4) 0.002(3) 0.007(4)
C12 0.044(5) 0.062(6) 0.057(5) 0.005(4) 0.011(4) 0.009(4)
C13 0.040(4) 0.052(5) 0.059(5) -0.009(4) 0.014(4) -0.005(4)
C14 0.043(4) 0.054(5) 0.079(6) 0.003(5) 0.014(4) -0.013(4)
N1 0.049(4) 0.055(4) 0.038(3) 0.004(3) 0.000(3) 0.003(4)
N2 0.036(3) 0.034(3) 0.034(3) -0.002(3) 0.004(3) 0.003(3)
Cl1 0.2293(10) 0.2294(10) 0.2294(11) 0.0000(7) 0.0765(7) 0.0001(7)
O18 0.1282(10) 0.1281(10) 0.1282(11) -0.0002(7) 0.0427(7) 0.0001(7)
O19 0.3203(10) 0.3203(10) 0.3203(11) -0.0001(7) 0.1069(7) 0.0000(7)
O20 0.2242(10) 0.2242(10) 0.2242(11) 0.0000(7) 0.0748(7) 0.0000(7)
Cl1' 0.1142(9) 0.1151(10) 0.1140(10) 0.0002(7) 0.0380(6) 0.0000(7)
O21 0.1397(10) 0.1399(10) 0.1397(11) 0.0001(7) 0.0465(7) 0.0000(7)
O22 0.1430(10) 0.1426(10) 0.1427(11) 0.0000(7) 0.0475(7) 0.0000(7)
O23 0.1926(10) 0.1928(10) 0.1927(11) -0.0002(7) 0.0644(7) 0.0000(7)
O24 0.1636(7) 0.1636(7) 0.1636(8) 0.0001(5) 0.0546(5) 0.0000(5)
O12W 0.0830(10) 0.0829(10) 0.0830(10) 0.0000(7) 0.0279(7) -0.0003(7)
O10W 0.1391(10) 0.1391(10) 0.1393(11) 0.0000(7) 0.0464(7) -0.0001(7)
O14W 0.1523(10) 0.1525(10) 0.1525(11) -0.0002(7) 0.0509(7) 0.0002(7)
O9W' 0.1587(10) 0.1587(10) 0.1588(11) 0.0001(7) 0.0528(7) -0.0001(7)
O9W 0.1105(10) 0.1104(10) 0.1106(11) -0.0001(7) 0.0367(7) 0.0000(7)
O15W 0.1760(10) 0.1763(10) 0.1763(11) -0.0002(7) 0.0587(7) 0.0000(7)
O13W 0.1082(10) 0.1086(10) 0.1086(11) -0.0002(7) 0.0361(7) 0.0002(7)
O11W 0.1643(10) 0.1643(10) 0.1643(11) -0.0001(7) 0.0549(7) -0.0002(7)

loop_
_atom_type_symbol
_atom_type_description
_atom_type_scat_dispersion_real
_atom_type_scat_dispersion_imag
_atom_type_scat_source
C C 0.0033 0.0016 'International Tables Vol C Tables 4.2.6.8 and 6.1.1.4'
H H 0.0000 0.0000 'International Tables Vol C Tables 4.2.6.8 and 6.1.1.4'
N N 0.0061 0.0033 'International Tables Vol C Tables 4.2.6.8 and 6.1.1.4'
O O 0.0106 0.0060 'International Tables Vol C Tables 4.2.6.8 and 6.1.1.4'
S S 0.1246 0.1234 'International Tables Vol C Tables 4.2.6.8 and 6.1.1.4'
Cl Cl 0.1484 0.1585 'International Tables Vol C Tables 4.2.6.8 and 6.1.1.4'
Cu Cu 0.3201 1.2651 'International Tables Vol C Tables 4.2.6.8 and 6.1.1.4'
Dy Dy -0.1892 4.4098 'International Tables Vol C Tables 4.2.6.8 and 6.1.1.4'

loop_
_geom_angle_atom_site_label_1
_geom_angle_atom_site_label_2
_geom_angle_atom_site_label_3
_geom_angle
_geom_angle_site_symmetry_1
_geom_angle_site_symmetry_3
O11 Dy1 O5 106.2(2) . .
O11 Dy1 O2W 143.2(2) . .
O5 Dy1 O2W 101.5(3) . .
O11 Dy1 O4 88.41(19) . .
O5 Dy1 O4 73.0(2) . .
O2W Dy1 O4 76.92(19) . .
O11 Dy1 O1W 136.2(2) . .
O5 Dy1 O1W 79.9(2) . .
O2W Dy1 O1W 72.0(2) . .
O4 Dy1 O1W 133.23(19) . .
O11 Dy1 O3W 84.2(2) . .
O5 Dy1 O3W 150.5(2) . .
O2W Dy1 O3W 83.4(2) . .
O4 Dy1 O3W 135.9(2) . .
O1W Dy1 O3W 74.0(2) . .
O11 Dy1 O13 71.52(19) . .
O5 Dy1 O13 75.6(3) . .
O2W Dy1 O13 140.1(2) . .
O4 Dy1 O13 135.86(18) . .
O1W Dy1 O13 68.23(18) . .
O3W Dy1 O13 82.1(2) . .
O11 Dy1 O15 65.81(17) . .
O5 Dy1 O15 137.5(2) . .
O2W Dy1 O15 77.39(19) . .
O4 Dy1 O15 65.33(17) . .
O1W Dy1 O15 136.22(17) . .
O3W Dy1 O15 72.04(19) . .
O13 Dy1 O15 131.53(19) . .
O11 Dy1 Cu1 32.21(13) . .
O5 Dy1 Cu1 130.26(17) . .
O2W Dy1 Cu1 111.07(16) . .
O4 Dy1 Cu1 78.88(12) . .
O1W Dy1 Cu1 145.08(15) . .
O3W Dy1 Cu1 71.98(15) . .
O13 Dy1 Cu1 99.38(14) . .
O15 Dy1 Cu1 34.07(11) . .
O11 Dy1 Cu3 78.87(14) . .
O5 Dy1 Cu3 105.19(19) . .
O2W Dy1 Cu3 70.72(16) . .
O4 Dy1 Cu3 32.21(12) . .
O1W Dy1 Cu3 142.68(13) . .
O3W Dy1 Cu3 103.91(16) . .
O13 Dy1 Cu3 149.09(13) . .
O15 Dy1 Cu3 33.54(12) . .
Cu1 Dy1 Cu3 55.86(2) . .
O11 Cu1 O15 86.2(2) . .
O11 Cu1 O9 161.5(2) . .
O15 Cu1 O9 100.0(2) . .
O11 Cu1 N2 86.1(2) . .
O15 Cu1 N2 172.3(2) . .
O9 Cu1 N2 87.5(2) . .
O11 Cu1 Cu2 120.17(18) . .
O15 Cu1 Cu2 87.41(17) . .
O9 Cu1 Cu2 43.67(16) . .
N2 Cu1 Cu2 97.1(2) . .
O11 Cu1 Dy1 39.33(14) . .
O15 Cu1 Dy1 47.60(15) . .
O9 Cu1 Dy1 146.61(15) . .
N2 Cu1 Dy1 124.69(18) . .
Cu2 Cu1 Dy1 115.49(4) . .
O2 Cu2 O8 77.0(2) . .
O2 Cu2 O1 92.5(2) . .
O8 Cu2 O1 162.3(2) . .
O2 Cu2 O9 160.3(2) . .
O8 Cu2 O9 92.8(2) . .
O1 Cu2 O9 92.7(2) . .
O2 Cu2 O17 99.1(3) . .
O8 Cu2 O17 95.6(2) . .
O1 Cu2 O17 100.1(2) . .
O9 Cu2 O17 98.6(2) . .
O2 Cu2 Cu1 118.35(18) . .
O8 Cu2 Cu1 79.29(17) . .
O1 Cu2 Cu1 93.68(16) . .
O9 Cu2 Cu1 42.34(16) . .
O17 Cu2 Cu1 139.4(2) . .
O2 Cu2 Cu3 78.27(16) . .
O8 Cu2 Cu3 121.01(18) . .
O1 Cu2 Cu3 41.82(16) . .
O9 Cu2 Cu3 93.18(15) . .
O17 Cu2 Cu3 140.86(19) . .
Cu1 Cu2 Cu3 67.30(4) . .
O2 Cu2 Cu4 38.97(15) . .
O8 Cu2 Cu4 38.52(17) . .
O1 Cu2 Cu4 131.09(16) . .
O9 Cu2 Cu4 130.71(14) . .
O17 Cu2 Cu4 94.77(16) . .
Cu1 Cu2 Cu4 104.45(4) . .
Cu3 Cu2 Cu4 105.40(5) . .
O4 Cu3 O15 86.5(2) . .
O4 Cu3 O1 157.74(19) . .
O15 Cu3 O1 99.5(2) . .
O4 Cu3 N1 87.3(3) . .
O15 Cu3 N1 173.8(3) . .
O1 Cu3 N1 86.2(3) . .
O4 Cu3 Cu2 118.84(15) . .
O15 Cu3 Cu2 86.13(15) . .
O1 Cu3 Cu2 41.25(13) . .
N1 Cu3 Cu2 96.8(2) . .
O4 Cu3 Dy1 40.67(15) . .
O15 Cu3 Dy1 46.44(15) . .
O1 Cu3 Dy1 143.94(15) . .
N1 Cu3 Dy1 127.4(2) . .
Cu2 Cu3 Dy1 113.02(4) . .
O8 Cu4 O2 77.0(2) . .
O8 Cu4 O16 176.9(2) . 3_584
O2 Cu4 O16 100.5(2) . 3_584
O8 Cu4 O16 99.3(2) . .
O2 Cu4 O16 176.3(3) . .
O16 Cu4 O16 83.2(3) 3_584 .
O8 Cu4 Cu4 140.85(16) . 3_584
O2 Cu4 Cu4 142.08(18) . 3_584
O16 Cu4 Cu4 41.62(16) 3_584 3_584
O16 Cu4 Cu4 41.59(18) . 3_584
O8 Cu4 Cu2 38.87(15) . .
O2 Cu4 Cu2 38.64(17) . .
O16 Cu4 Cu2 138.40(17) 3_584 .
O16 Cu4 Cu2 137.74(19) . .
Cu4 Cu4 Cu2 174.21(7) 3_584 .
O13 S1 O14 112.3(4) . .
O13 S1 O12 112.0(4) . .
O14 S1 O12 111.5(4) . .
O13 S1 C7 105.8(4) . .
O14 S1 C7 107.8(4) . .
O12 S1 C7 107.0(4) . .
O6 S2 O7 114.7(6) . .
O6 S2 O5 113.2(5) . .
O7 S2 O5 108.2(5) . .
O6 S2 C14 106.9(6) . .
O7 S2 C14 107.0(5) . .
O5 S2 C14 106.2(5) . .
C8 O1 Cu2 113.8(4) . .
C8 O1 Cu3 107.7(5) . .
Cu2 O1 Cu3 96.9(2) . .
C11 O2 Cu2 125.5(5) . .
C11 O2 Cu4 125.3(4) . .
Cu2 O2 Cu4 102.4(3) . .
C13 O4 Cu3 109.6(5) . .
C13 O4 Dy1 138.3(5) . .
Cu3 O4 Dy1 107.1(2) . .
S2 O5 Dy1 133.3(5) . .
C4 O8 Cu4 127.3(4) . .
C4 O8 Cu2 124.7(4) . .
Cu4 O8 Cu2 102.6(3) . .
C1 O9 Cu1 108.2(4) . .
C1 O9 Cu2 114.0(4) . .
Cu1 O9 Cu2 94.0(2) . .
C6 O11 Cu1 109.7(5) . .
C6 O11 Dy1 136.4(5) . .
Cu1 O11 Dy1 108.5(2) . .
S1 O13 Dy1 138.3(4) . .
Cu1 O15 Cu3 112.4(2) . .
Cu1 O15 Dy1 98.3(2) . .
Cu3 O15 Dy1 100.0(2) . .
Cu4 O16 Cu4 96.8(3) 3_584 .
Cl1 O17 Cu2 138.4(6) . .
O9 C1 C2 112.4(6) . .
C4 C2 N2 110.8(6) . .
C4 C2 C3 109.3(6) . .
N2 C2 C3 109.8(6) . .
C4 C2 C1 111.5(7) . .
N2 C2 C1 104.5(5) . .
C3 C2 C1 110.9(6) . .
O10 C3 C2 111.7(6) . .
O8 C4 C2 113.2(6) . .
N2 C5 C6 104.5(6) . .
O11 C6 C5 108.3(7) . .
O11 C6 C7 109.8(7) . .
C5 C6 C7 112.8(6) . .
C6 C7 S1 109.7(5) . .
O1 C8 C9 112.5(6) . .
N1 C9 C11 113.3(7) . .
N1 C9 C10 112.0(7) . .
C11 C9 C10 107.7(7) . .
N1 C9 C8 103.5(6) . .
C11 C9 C8 110.3(7) . .
C10 C9 C8 109.9(7) . .
O3 C10 C9 110.7(8) . .
O2 C11 C9 113.1(7) . .
N1 C12 C13 109.0(7) . .
O4 C13 C14 113.2(8) . .
O4 C13 C12 111.5(7) . .
C14 C13 C12 110.8(7) . .
C13 C14 S2 114.2(6) . .
C9 N1 C12 119.6(6) . .
C9 N1 Cu3 110.6(5) . .
C12 N1 Cu3 105.2(5) . .
C5 N2 C2 119.8(5) . .
C5 N2 Cu1 107.5(4) . .
C2 N2 Cu1 109.3(4) . .
O19 Cl1 O17 95.9(15) . .
O19 Cl1 O20 116(2) . .
O17 Cl1 O20 111.4(15) . .
O19 Cl1 O18 80.1(18) . .
O17 Cl1 O18 118.7(12) . .
O20 Cl1 O18 125.4(15) . .
O21 Cl1' O22 108.3(9) . .
O21 Cl1' O23 111.0(9) . .
O22 Cl1' O23 107.4(10) . .
O21 Cl1' O24 111.6(9) . .
O22 Cl1' O24 107.1(9) . .
O23 Cl1' O24 111.3(9) . .

loop_
_geom_bond_atom_site_label_1
_geom_bond_atom_site_label_2
_geom_bond_distance
_geom_bond_site_symmetry_2
Dy1 O11 2.281(5) .
Dy1 O5 2.329(6) .
Dy1 O2W 2.346(5) .
Dy1 O4 2.361(5) .
Dy1 O1W 2.378(6) .
Dy1 O3W 2.406(6) .
Dy1 O13 2.471(6) .
Dy1 O15 2.547(5) .
Dy1 Cu1 3.4132(12) .
Dy1 Cu3 3.4619(13) .
Cu1 O11 1.918(5) .
Cu1 O15 1.933(5) .
Cu1 O9 1.949(6) .
Cu1 N2 1.966(6) .
Cu1 Cu2 2.8865(15) .
Cu2 O2 1.913(6) .
Cu2 O8 1.924(5) .
Cu2 O1 1.943(5) .
Cu2 O9 1.998(5) .
Cu2 O17 2.351(7) .
Cu2 Cu3 2.9252(14) .
Cu2 Cu4 2.9920(16) .
Cu3 O4 1.931(5) .
Cu3 O15 1.943(6) .
Cu3 O1 1.965(6) .
Cu3 N1 1.989(8) .
Cu4 O8 1.909(6) .
Cu4 O2 1.927(5) .
Cu4 O16 1.937(6) 3_584
Cu4 O16 1.939(5) .
Cu4 Cu4 2.898(2) 3_584
S1 O13 1.467(5) .
S1 O14 1.467(6) .
S1 O12 1.480(7) .
S1 C7 1.714(8) .
S2 O6 1.453(10) .
S2 O7 1.456(8) .
S2 O5 1.468(8) .
S2 C14 1.724(10) .
O1 C8 1.431(10) .
O6W O10W 1.54(3) .
O2 C11 1.450(10) .
O3 C10 1.378(11) .
O4 C13 1.384(10) .
O8 C4 1.433(9) .
O9 C1 1.425(9) .
O10 C3 1.426(10) .
O11 C6 1.422(9) .
O16 Cu4 1.937(6) 3_584
O17 Cl1 1.483(11) .
C1 C2 1.539(10) .
C2 C4 1.503(10) .
C2 N2 1.521(9) .
C2 C3 1.522(11) .
C5 N2 1.463(9) .
C5 C6 1.530(11) .
C6 C7 1.562(11) .
C8 C9 1.556(11) .
C9 N1 1.475(11) .
C9 C11 1.491(10) .
C9 C10 1.534(12) .
C12 N1 1.486(11) .
C12 C13 1.488(13) .
C13 C14 1.486(13) .
Cl1 O19 1.456(18) .
Cl1 O20 1.494(17) .
Cl1 O18 1.537(15) .
Cl1' O21 1.426(10) .
Cl1' O22 1.437(11) .
Cl1' O23 1.443(12) .
Cl1' O24 1.445(11) .
O9W' O9W 1.41(3) .
